data_2235583
loop_
_publ_author_name
'Sundaramoorthy, S.'
'Rajesh, R.'
'Raghunathan, R.'
'Velmurugan, D.'

_publ_section_title
;
 Methyl
 11-hydroxy-9-[1-(4-methoxyphenyl)-4-oxo-3-phenoxyazetidin-2-yl]-18-oxo-10-oxa-2-azapentacyclo[9.7.0.0^1,8^.0^2,6^.0^12,17^]octadeca-12(17),13,15-triene-8-carboxylate
;
_journal_coeditor_code PV2560
_journal_issue 7
_journal_name_full 'Acta Crystallographica Section E'
_journal_page_first o2200
_journal_page_last o2201
_journal_paper_doi 10.1107/S1600536812027341
_journal_volume 68
_journal_year 2012
_chemical_formula_iupac 'C34 H32 N2 O8'
_chemical_formula_moiety 'C34 H32 N2 O8'
_chemical_formula_sum 'C34 H32 N2 O8'
_chemical_formula_weight 596.62
_chemical_name_systematic
;
Methyl 11-hydroxy-9-[1-(4-methoxyphenyl)-4-oxo-3-phenoxyazetidin-2-yl]-18-oxo-
10-oxa-2-azapentacyclo[9.7.0.0^1,8^.0^2,6^.0^12,17^]octadeca-12(17),13,15-
triene-8-carboxylate
;
_space_group_IT_number 14
_symmetry_cell_setting monoclinic
_symmetry_space_group_name_Hall '-P 2ybc'
_symmetry_space_group_name_H-M 'P 1 21/c 1'
_atom_sites_solution_hydrogens geom
_atom_sites_solution_primary direct
_atom_sites_solution_secondary difmap
_audit_creation_method SHELXL-97
_cell_angle_alpha 90.00
_cell_angle_beta 91.313(8)
_cell_angle_gamma 90.00
_cell_formula_units_Z 4
_cell_length_a 11.4251(13)
_cell_length_b 7.8362(8)
_cell_length_c 32.041(4)
_cell_measurement_reflns_used 1035
_cell_measurement_temperature 293(2)
_cell_measurement_theta_max 28.32
_cell_measurement_theta_min 1.27
_cell_volume 2867.9(6)
_computing_cell_refinement 'SAINT (Bruker, 2008)'
_computing_data_collection 'APEX2 (Bruker, 2008)'
_computing_data_reduction 'SAINT (Bruker, 2008)'
_computing_molecular_graphics 'ORTEP-3 (Farrugia, 1997)'
_computing_publication_material 'SHELXL97  (Sheldrick, 2008) and PLATON (Spek, 2009)'
_computing_structure_refinement 'SHELXL97 (Sheldrick, 2008)'
_computing_structure_solution 'SHELXS97 (Sheldrick, 2008)'
_diffrn_ambient_temperature 293(2)
_diffrn_measured_fraction_theta_full 1.000
_diffrn_measured_fraction_theta_max 0.994
_diffrn_measurement_device_type 'Bruker SMART APEXII area-detector'
_diffrn_measurement_method '\w and \f scans'
_diffrn_radiation_monochromator graphite
_diffrn_radiation_source 'fine-focus sealed tube'
_diffrn_radiation_type MoK\a
_diffrn_radiation_wavelength 0.71073
_diffrn_reflns_av_R_equivalents 0.0828
_diffrn_reflns_av_sigmaI/netI 0.0860
_diffrn_reflns_limit_h_max 15
_diffrn_reflns_limit_h_min -15
_diffrn_reflns_limit_k_max 10
_diffrn_reflns_limit_k_min -10
_diffrn_reflns_limit_l_max 42
_diffrn_reflns_limit_l_min -42
_diffrn_reflns_number 27667
_diffrn_reflns_theta_full 25.00
_diffrn_reflns_theta_max 28.32
_diffrn_reflns_theta_min 1.27
_diffrn_standards_number 0
_exptl_absorpt_coefficient_mu 0.099
_exptl_absorpt_correction_T_max 0.980
_exptl_absorpt_correction_T_min 0.976
_exptl_absorpt_correction_type multi-scan
_exptl_absorpt_process_details '(SADABS; Bruker, 2008)'
_exptl_crystal_colour colourless
_exptl_crystal_density_diffrn 1.382
_exptl_crystal_density_method 'not measured'
_exptl_crystal_description block
_exptl_crystal_F_000 1256
_exptl_crystal_size_max 0.25
_exptl_crystal_size_mid 0.22
_exptl_crystal_size_min 0.2
_refine_diff_density_max 0.260
_refine_diff_density_min -0.196
_refine_ls_extinction_method none
_refine_ls_goodness_of_fit_ref 0.988
_refine_ls_hydrogen_treatment constr
_refine_ls_matrix_type full
_refine_ls_number_parameters 400
_refine_ls_number_reflns 7104
_refine_ls_number_restraints 0
_refine_ls_restrained_S_all 0.988
_refine_ls_R_factor_all 0.1446
_refine_ls_R_factor_gt 0.0544
_refine_ls_shift/su_max 0.000
_refine_ls_shift/su_mean 0.000
_refine_ls_structure_factor_coef Fsqd
_refine_ls_weighting_details 'calc w=1/[\s^2^(Fo^2^)+(0.0537P)^2^] where P=(Fo^2^+2Fc^2^)/3'
_refine_ls_weighting_scheme calc
_refine_ls_wR_factor_gt 0.1080
_refine_ls_wR_factor_ref 0.1411
_reflns_number_gt 3251
_reflns_number_total 7104
_reflns_threshold_expression I>2sigma(I)
_cod_data_source_file pv2560.cif
_cod_data_source_block I
_cod_original_sg_symbol_H-M 'P 21/c'
_cod_database_code 2235583
_cod_database_fobs_code 2235583

loop_
_symmetry_equiv_pos_as_xyz
'x, y, z'
'-x, y+1/2, -z+1/2'
'-x, -y, -z'
'x, -y-1/2, z-1/2'

loop_
_atom_site_type_symbol
_atom_site_label
_atom_site_fract_x
_atom_site_fract_y
_atom_site_fract_z
_atom_site_U_iso_or_equiv
_atom_site_adp_type
_atom_site_calc_flag
_atom_site_refinement_flags
_atom_site_occupancy
_atom_site_symmetry_multiplicity
C C1 0.5692(2) 0.7918(3) 0.02316(7) 0.0411(6) Uani d . 1 1
C C2 0.4969(2) 0.7168(3) -0.00647(7) 0.0494(6) Uani d . 1 1
H H2 0.4337 0.6513 0.0018 0.059 Uiso calc R 1 1
C C3 0.5175(2) 0.7380(3) -0.04839(8) 0.0523(7) Uani d . 1 1
H H3 0.4682 0.6878 -0.0683 0.063 Uiso calc R 1 1
C C4 0.6120(2) 0.8343(3) -0.06043(7) 0.0484(6) Uani d . 1 1
C C5 0.6846(2) 0.9091(3) -0.03100(7) 0.0513(7) Uani d . 1 1
H H5 0.7482 0.9738 -0.0394 0.062 Uiso calc R 1 1
C C6 0.6638(2) 0.8886(3) 0.01066(7) 0.0469(6) Uani d . 1 1
H H6 0.7130 0.9396 0.0305 0.056 Uiso calc R 1 1
C C7 0.5862(3) 0.7665(4) -0.13225(9) 0.0926(11) Uani d . 1 1
H H7A 0.5981 0.6474 -0.1266 0.139 Uiso calc R 1 1
H H7B 0.6184 0.7943 -0.1588 0.139 Uiso calc R 1 1
H H7C 0.5038 0.7911 -0.1328 0.139 Uiso calc R 1 1
C C8 0.6332(2) 0.7868(3) 0.10200(7) 0.0416(6) Uani d . 1 1
H H8 0.6557 0.9058 0.1071 0.050 Uiso calc R 1 1
C C9 0.53063(19) 0.7311(3) 0.12942(7) 0.0420(6) Uani d . 1 1
H H9 0.5417 0.6144 0.1397 0.050 Uiso calc R 1 1
C C10 0.4546(2) 0.7338(3) 0.08915(8) 0.0478(6) Uani d . 1 1
C C11 0.4395(2) 0.7776(3) 0.19371(7) 0.0412(6) Uani d . 1 1
C C12 0.4698(2) 0.8218(3) 0.23396(8) 0.0511(6) Uani d . 1 1
H H12 0.5336 0.8928 0.2394 0.061 Uiso calc R 1 1
C C13 0.4048(2) 0.7598(3) 0.26613(8) 0.0564(7) Uani d . 1 1
H H13 0.4247 0.7892 0.2935 0.068 Uiso calc R 1 1
C C14 0.3106(2) 0.6547(3) 0.25828(8) 0.0563(7) Uani d . 1 1
H H14 0.2671 0.6127 0.2802 0.068 Uiso calc R 1 1
C C15 0.2813(2) 0.6123(3) 0.21807(8) 0.0542(7) Uani d . 1 1
H H15 0.2174 0.5412 0.2127 0.065 Uiso calc R 1 1
C C16 0.3446(2) 0.6730(3) 0.18552(7) 0.0478(6) Uani d . 1 1
H H16 0.3239 0.6441 0.1582 0.057 Uiso calc R 1 1
C C17 0.73901(19) 0.6701(3) 0.10020(7) 0.0381(5) Uani d . 1 1
H H17 0.7718 0.6788 0.0723 0.046 Uiso calc R 1 1
C C18 0.83833(19) 0.7027(3) 0.13279(6) 0.0355(5) Uani d . 1 1
C C19 0.88557(19) 0.5159(3) 0.14320(6) 0.0376(5) Uani d . 1 1
C C20 0.8029(2) 0.3992(3) 0.11556(7) 0.0403(6) Uani d . 1 1
C C21 0.8728(2) 0.3585(3) 0.07798(7) 0.0412(6) Uani d . 1 1
C C22 0.8357(2) 0.2882(3) 0.04033(8) 0.0530(7) Uani d . 1 1
H H22 0.7571 0.2629 0.0352 0.064 Uiso calc R 1 1
C C23 0.9177(3) 0.2571(3) 0.01084(8) 0.0632(8) Uani d . 1 1
H H23 0.8940 0.2103 -0.0147 0.076 Uiso calc R 1 1
C C24 1.0348(3) 0.2935(4) 0.01796(8) 0.0647(8) Uani d . 1 1
H H24 1.0885 0.2691 -0.0026 0.078 Uiso calc R 1 1
C C25 1.0732(2) 0.3655(3) 0.05511(8) 0.0552(7) Uani d . 1 1
H H25 1.1518 0.3913 0.0600 0.066 Uiso calc R 1 1
C C26 0.9898(2) 0.3977(3) 0.08485(7) 0.0428(6) Uani d . 1 1
C C27 1.0082(2) 0.4737(3) 0.12642(7) 0.0446(6) Uani d . 1 1
C C28 0.9643(2) 0.5013(4) 0.21783(7) 0.0655(8) Uani d . 1 1
H H28A 1.0137 0.4006 0.2184 0.079 Uiso calc R 1 1
H H28B 1.0118 0.6001 0.2114 0.079 Uiso calc R 1 1
C C29 0.9052(3) 0.5235(4) 0.25785(8) 0.0727(9) Uani d . 1 1
H H29A 0.9546 0.5866 0.2774 0.087 Uiso calc R 1 1
H H29B 0.8869 0.4135 0.2700 0.087 Uiso calc R 1 1
C C30 0.7948(2) 0.6211(4) 0.24787(7) 0.0576(7) Uani d . 1 1
H H30A 0.8036 0.7400 0.2558 0.069 Uiso calc R 1 1
H H30B 0.7293 0.5730 0.2626 0.069 Uiso calc R 1 1
C C31 0.7756(2) 0.6046(3) 0.20060(6) 0.0432(6) Uani d . 1 1
H H31 0.6970 0.5608 0.1941 0.052 Uiso calc R 1 1
C C32 0.7991(2) 0.7655(3) 0.17556(6) 0.0424(6) Uani d . 1 1
H H32A 0.8600 0.8335 0.1891 0.051 Uiso calc R 1 1
H H32B 0.7287 0.8341 0.1727 0.051 Uiso calc R 1 1
C C33 0.9311(2) 0.8179(3) 0.11405(7) 0.0413(6) Uani d . 1 1
C C34 1.1133(2) 0.9561(4) 0.12607(8) 0.0693(8) Uani d . 1 1
H H34A 1.1559 0.8824 0.1079 0.104 Uiso calc R 1 1
H H34B 1.1632 0.9908 0.1490 0.104 Uiso calc R 1 1
H H34C 1.0873 1.0551 0.1108 0.104 Uiso calc R 1 1
N N1 0.55049(16) 0.7704(3) 0.06619(6) 0.0451(5) Uani d . 1 1
N N2 0.86574(17) 0.4818(2) 0.18691(5) 0.0433(5) Uani d . 1 1
O O1 0.64164(18) 0.8632(2) -0.10114(5) 0.0725(6) Uani d . 1 1
O O2 0.35322(16) 0.7067(2) 0.07968(5) 0.0623(5) Uani d . 1 1
O O3 0.50681(14) 0.8443(2) 0.16232(5) 0.0511(4) Uani d . 1 1
O O4 0.70046(13) 0.49763(19) 0.10630(4) 0.0429(4) Uani d . 1 1
O O5 0.76948(16) 0.2530(2) 0.13645(5) 0.0549(5) Uani d . 1 1
H H5A 0.7789 0.2671 0.1617 0.082 Uiso calc R 1 1
O O6 1.10093(16) 0.4957(3) 0.14436(5) 0.0694(6) Uani d . 1 1
O O7 0.93303(17) 0.8573(3) 0.07831(5) 0.0721(6) Uani d . 1 1
O O8 1.01251(15) 0.8656(2) 0.14184(5) 0.0608(5) Uani d . 1 1

loop_
_atom_site_aniso_label
_atom_site_aniso_U_11
_atom_site_aniso_U_22
_atom_site_aniso_U_33
_atom_site_aniso_U_12
_atom_site_aniso_U_13
_atom_site_aniso_U_23
C1 0.0358(14) 0.0458(14) 0.0416(14) 0.0071(11) -0.0018(11) 0.0055(11)
C2 0.0393(15) 0.0575(16) 0.0512(15) -0.0035(12) -0.0038(12) 0.0050(12)
C3 0.0522(18) 0.0579(17) 0.0462(15) -0.0057(13) -0.0102(13) -0.0054(12)
C4 0.0559(18) 0.0500(15) 0.0392(14) 0.0028(13) 0.0005(12) 0.0003(11)
C5 0.0516(17) 0.0559(16) 0.0464(15) -0.0085(13) 0.0000(13) 0.0057(12)
C6 0.0455(16) 0.0530(16) 0.0419(14) -0.0050(12) -0.0043(12) 0.0017(12)
C7 0.129(3) 0.099(3) 0.0503(18) -0.027(2) -0.0015(19) -0.0174(17)
C8 0.0378(14) 0.0492(15) 0.0378(12) 0.0021(11) 0.0012(11) 0.0019(11)
C9 0.0383(15) 0.0469(14) 0.0410(13) 0.0012(11) 0.0075(11) 0.0005(11)
C10 0.0393(17) 0.0534(16) 0.0508(15) 0.0046(12) 0.0038(13) 0.0019(12)
C11 0.0358(15) 0.0427(14) 0.0455(14) 0.0051(11) 0.0087(11) 0.0009(11)
C12 0.0457(16) 0.0552(16) 0.0524(16) -0.0035(12) -0.0003(13) -0.0113(13)
C13 0.065(2) 0.0616(18) 0.0421(15) 0.0095(15) -0.0004(14) -0.0056(13)
C14 0.0593(19) 0.0568(17) 0.0535(17) 0.0075(14) 0.0157(14) 0.0056(13)
C15 0.0406(16) 0.0626(18) 0.0599(17) -0.0058(13) 0.0073(13) -0.0004(14)
C16 0.0370(15) 0.0630(16) 0.0434(14) 0.0010(12) -0.0007(12) -0.0036(12)
C17 0.0344(14) 0.0468(14) 0.0331(12) 0.0000(11) 0.0019(10) -0.0011(10)
C18 0.0333(13) 0.0406(13) 0.0327(11) -0.0010(10) 0.0012(10) -0.0024(10)
C19 0.0360(14) 0.0441(14) 0.0327(12) 0.0005(10) 0.0012(10) -0.0017(10)
C20 0.0357(14) 0.0424(14) 0.0428(13) -0.0022(11) -0.0003(11) -0.0013(11)
C21 0.0464(16) 0.0374(13) 0.0399(13) 0.0038(11) 0.0027(11) -0.0030(10)
C22 0.0586(18) 0.0508(16) 0.0494(15) 0.0017(13) -0.0016(14) -0.0113(12)
C23 0.072(2) 0.070(2) 0.0471(16) 0.0051(16) -0.0005(15) -0.0192(13)
C24 0.069(2) 0.078(2) 0.0472(16) 0.0126(16) 0.0133(15) -0.0088(14)
C25 0.0470(17) 0.0676(18) 0.0515(16) 0.0088(13) 0.0082(13) -0.0012(13)
C26 0.0430(16) 0.0470(15) 0.0385(13) 0.0078(11) 0.0036(11) -0.0010(11)
C27 0.0363(15) 0.0523(15) 0.0451(14) 0.0018(11) -0.0019(12) -0.0011(11)
C28 0.0622(19) 0.092(2) 0.0416(15) 0.0089(16) -0.0119(13) 0.0089(15)
C29 0.096(3) 0.078(2) 0.0435(16) -0.0044(18) -0.0176(15) -0.0007(14)
C30 0.063(2) 0.0757(19) 0.0339(13) -0.0116(15) 0.0076(12) -0.0020(13)
C31 0.0398(15) 0.0565(15) 0.0334(12) -0.0062(12) 0.0045(11) -0.0040(11)
C32 0.0431(15) 0.0503(15) 0.0340(12) -0.0014(11) 0.0034(10) -0.0055(10)
C33 0.0427(15) 0.0446(14) 0.0364(13) -0.0013(11) 0.0007(11) -0.0020(11)
C34 0.0558(19) 0.088(2) 0.0643(18) -0.0359(16) 0.0021(14) 0.0101(16)
N1 0.0325(12) 0.0625(14) 0.0403(11) 0.0034(9) -0.0006(9) 0.0083(9)
N2 0.0451(13) 0.0527(12) 0.0320(10) 0.0002(10) -0.0013(9) 0.0025(9)
O1 0.0945(16) 0.0825(14) 0.0404(10) -0.0238(11) 0.0005(10) -0.0019(9)
O2 0.0365(12) 0.0868(14) 0.0636(12) -0.0041(10) 0.0012(9) 0.0034(10)
O3 0.0526(11) 0.0489(10) 0.0525(10) -0.0027(8) 0.0174(9) -0.0059(8)
O4 0.0334(9) 0.0449(10) 0.0502(9) -0.0012(7) -0.0027(7) -0.0069(8)
O5 0.0636(12) 0.0470(11) 0.0543(10) -0.0104(9) 0.0041(10) 0.0032(8)
O6 0.0409(12) 0.1050(16) 0.0618(12) 0.0020(11) -0.0062(9) -0.0172(11)
O7 0.0787(15) 0.0973(15) 0.0402(11) -0.0351(11) -0.0028(9) 0.0131(10)
O8 0.0526(12) 0.0825(13) 0.0471(10) -0.0282(10) -0.0061(9) 0.0101(9)

loop_
_atom_type_symbol
_atom_type_description
_atom_type_scat_dispersion_real
_atom_type_scat_dispersion_imag
_atom_type_scat_source
C C 0.0033 0.0016 'International Tables Vol C Tables 4.2.6.8 and 6.1.1.4'
H H 0.0000 0.0000 'International Tables Vol C Tables 4.2.6.8 and 6.1.1.4'
N N 0.0061 0.0033 'International Tables Vol C Tables 4.2.6.8 and 6.1.1.4'
O O 0.0106 0.0060 'International Tables Vol C Tables 4.2.6.8 and 6.1.1.4'

loop_
_geom_angle_atom_site_label_1
_geom_angle_atom_site_label_2
_geom_angle_atom_site_label_3
_geom_angle
C2 C1 C6 119.6(2)
C2 C1 N1 121.4(2)
C6 C1 N1 119.0(2)
C1 C2 C3 120.5(2)
C1 C2 H2 119.8
C3 C2 H2 119.8
C2 C3 C4 119.4(2)
C2 C3 H3 120.3
C4 C3 H3 120.3
C5 C4 O1 115.1(2)
C5 C4 C3 120.4(2)
O1 C4 C3 124.6(2)
C6 C5 C4 120.2(2)
C6 C5 H5 119.9
C4 C5 H5 119.9
C5 C6 C1 120.0(2)
C5 C6 H6 120.0
C1 C6 H6 120.0
O1 C7 H7A 109.5
O1 C7 H7B 109.5
H7A C7 H7B 109.5
O1 C7 H7C 109.5
H7A C7 H7C 109.5
H7B C7 H7C 109.5
N1 C8 C17 114.50(18)
N1 C8 C9 86.40(17)
C17 C8 C9 117.85(19)
N1 C8 H8 111.9
C17 C8 H8 111.9
C9 C8 H8 111.9
O3 C9 C10 120.2(2)
O3 C9 C8 114.22(19)
C10 C9 C8 86.58(17)
O3 C9 H9 111.2
C10 C9 H9 111.2
C8 C9 H9 111.2
O2 C10 N1 132.7(2)
O2 C10 C9 136.7(2)
N1 C10 C9 90.6(2)
C12 C11 C16 120.6(2)
C12 C11 O3 117.1(2)
C16 C11 O3 122.3(2)
C11 C12 C13 119.1(2)
C11 C12 H12 120.4
C13 C12 H12 120.4
C12 C13 C14 120.6(2)
C12 C13 H13 119.7
C14 C13 H13 119.7
C15 C14 C13 119.6(2)
C15 C14 H14 120.2
C13 C14 H14 120.2
C14 C15 C16 120.8(3)
C14 C15 H15 119.6
C16 C15 H15 119.6
C15 C16 C11 119.3(2)
C15 C16 H16 120.4
C11 C16 H16 120.4
O4 C17 C8 108.33(18)
O4 C17 C18 106.63(16)
C8 C17 C18 116.62(18)
O4 C17 H17 108.3
C8 C17 H17 108.3
C18 C17 H17 108.3
C33 C18 C32 112.46(18)
C33 C18 C17 109.74(17)
C32 C18 C17 115.58(18)
C33 C18 C19 113.03(18)
C32 C18 C19 102.27(16)
C17 C18 C19 103.27(16)
N2 C19 C27 117.35(18)
N2 C19 C20 109.40(17)
C27 C19 C20 102.52(17)
N2 C19 C18 108.18(17)
C27 C19 C18 115.38(18)
C20 C19 C18 102.71(16)
O5 C20 O4 108.25(18)
O5 C20 C21 111.76(19)
O4 C20 C21 113.51(18)
O5 C20 C19 112.18(17)
O4 C20 C19 106.39(17)
C21 C20 C19 104.65(18)
C26 C21 C22 120.2(2)
C26 C21 C20 110.86(19)
C22 C21 C20 128.9(2)
C23 C22 C21 118.2(3)
C23 C22 H22 120.9
C21 C22 H22 120.9
C22 C23 C24 121.7(2)
C22 C23 H23 119.2
C24 C23 H23 119.2
C25 C24 C23 121.0(3)
C25 C24 H24 119.5
C23 C24 H24 119.5
C24 C25 C26 117.2(3)
C24 C25 H25 121.4
C26 C25 H25 121.4
C21 C26 C25 121.8(2)
C21 C26 C27 110.6(2)
C25 C26 C27 127.6(2)
O6 C27 C26 126.5(2)
O6 C27 C19 126.6(2)
C26 C27 C19 106.85(19)
C29 C28 N2 103.6(2)
C29 C28 H28A 111.0
N2 C28 H28A 111.0
C29 C28 H28B 111.0
N2 C28 H28B 111.0
H28A C28 H28B 109.0
C28 C29 C30 105.9(2)
C28 C29 H29A 110.6
C30 C29 H29A 110.6
C28 C29 H29B 110.6
C30 C29 H29B 110.6
H29A C29 H29B 108.7
C29 C30 C31 105.5(2)
C29 C30 H30A 110.6
C31 C30 H30A 110.6
C29 C30 H30B 110.6
C31 C30 H30B 110.6
H30A C30 H30B 108.8
N2 C31 C32 104.47(18)
N2 C31 C30 105.24(19)
C32 C31 C30 115.39(19)
N2 C31 H31 110.5
C32 C31 H31 110.5
C30 C31 H31 110.5
C31 C32 C18 105.32(17)
C31 C32 H32A 110.7
C18 C32 H32A 110.7
C31 C32 H32B 110.7
C18 C32 H32B 110.7
H32A C32 H32B 108.8
O7 C33 O8 123.1(2)
O7 C33 C18 124.2(2)
O8 C33 C18 112.65(19)
O8 C34 H34A 109.5
O8 C34 H34B 109.5
H34A C34 H34B 109.5
O8 C34 H34C 109.5
H34A C34 H34C 109.5
H34B C34 H34C 109.5
C10 N1 C1 134.0(2)
C10 N1 C8 96.14(18)
C1 N1 C8 129.89(19)
C19 N2 C31 106.95(16)
C19 N2 C28 119.41(18)
C31 N2 C28 104.83(18)
C4 O1 C7 118.1(2)
C11 O3 C9 115.24(17)
C20 O4 C17 106.50(16)
C20 O5 H5A 109.5
C33 O8 C34 116.94(19)

loop_
_geom_bond_atom_site_label_1
_geom_bond_atom_site_label_2
_geom_bond_distance
C1 C2 1.376(3)
C1 C6 1.387(3)
C1 N1 1.410(3)
C2 C3 1.379(3)
C2 H2 0.9300
C3 C4 1.379(3)
C3 H3 0.9300
C4 C5 1.373(3)
C4 O1 1.374(3)
C5 C6 1.371(3)
C5 H5 0.9300
C6 H6 0.9300
C7 O1 1.393(3)
C7 H7A 0.9600
C7 H7B 0.9600
C7 H7C 0.9600
C8 N1 1.475(3)
C8 C17 1.518(3)
C8 C9 1.543(3)
C8 H8 0.9800
C9 O3 1.409(3)
C9 C10 1.539(3)
C9 H9 0.9800
C10 O2 1.209(3)
C10 N1 1.364(3)
C11 C12 1.372(3)
C11 C16 1.379(3)
C11 O3 1.383(3)
C12 C13 1.373(3)
C12 H12 0.9300
C13 C14 1.374(3)
C13 H13 0.9300
C14 C15 1.365(3)
C14 H14 0.9300
C15 C16 1.368(3)
C15 H15 0.9300
C16 H16 0.9300
C17 O4 1.436(3)
C17 C18 1.546(3)
C17 H17 0.9800
C18 C33 1.526(3)
C18 C32 1.533(3)
C18 C19 1.593(3)
C19 N2 1.449(3)
C19 C27 1.547(3)
C19 C20 1.572(3)
C20 O5 1.385(3)
C20 O4 1.427(3)
C20 C21 1.495(3)
C21 C26 1.384(3)
C21 C22 1.384(3)
C22 C23 1.368(3)
C22 H22 0.9300
C23 C24 1.381(4)
C23 H23 0.9300
C24 C25 1.380(3)
C24 H24 0.9300
C25 C26 1.386(3)
C25 H25 0.9300
C26 C27 1.469(3)
C27 O6 1.206(3)
C28 C29 1.474(4)
C28 N2 1.491(3)
C28 H28A 0.9700
C28 H28B 0.9700
C29 C30 1.503(4)
C29 H29A 0.9700
C29 H29B 0.9700
C30 C31 1.531(3)
C30 H30A 0.9700
C30 H30B 0.9700
C31 N2 1.483(3)
C31 C32 1.521(3)
C31 H31 0.9800
C32 H32A 0.9700
C32 H32B 0.9700
C33 O7 1.186(2)
C33 O8 1.327(3)
C34 O8 1.453(3)
C34 H34A 0.9600
C34 H34B 0.9600
C34 H34C 0.9600
O5 H5A 0.8200

loop_
_geom_hbond_atom_site_label_D
_geom_hbond_atom_site_label_H
_geom_hbond_atom_site_label_A
_geom_hbond_site_symmetry_A
_geom_hbond_distance_DH
_geom_hbond_distance_HA
_geom_hbond_distance_DA
_geom_hbond_angle_DHA
_geom_hbond_publ_flag
O5 H5A N2 . 0.82 2.10 2.638(2) 122 y
C15 H15 O6 1_455 0.93 2.56 3.231(3) 129 y
C16 H16 O2 . 0.93 2.59 3.405(3) 146 n
C32 H32B O3 . 0.97 2.55 3.413(3) 148 n
C12 H12 Cg7 2_655 0.93 2.95 3.775(3) 149 y

loop_
_geom_torsion_atom_site_label_1
_geom_torsion_atom_site_label_2
_geom_torsion_atom_site_label_3
_geom_torsion_atom_site_label_4
_geom_torsion
C6 C1 C2 C3 -0.3(4)
N1 C1 C2 C3 -179.3(2)
C1 C2 C3 C4 0.5(4)
C2 C3 C4 C5 -0.3(4)
C2 C3 C4 O1 179.5(2)
O1 C4 C5 C6 -179.8(2)
C3 C4 C5 C6 0.0(4)
C4 C5 C6 C1 0.2(4)
C2 C1 C6 C5 0.0(4)
N1 C1 C6 C5 179.1(2)
N1 C8 C9 O3 -125.71(19)
C17 C8 C9 O3 118.4(2)
N1 C8 C9 C10 -3.95(16)
C17 C8 C9 C10 -119.8(2)
O3 C9 C10 O2 -63.1(4)
C8 C9 C10 O2 -179.2(3)
O3 C9 C10 N1 120.4(2)
C8 C9 C10 N1 4.26(18)
C16 C11 C12 C13 0.4(4)
O3 C11 C12 C13 179.4(2)
C11 C12 C13 C14 0.1(4)
C12 C13 C14 C15 -0.3(4)
C13 C14 C15 C16 0.1(4)
C14 C15 C16 C11 0.3(4)
C12 C11 C16 C15 -0.6(4)
O3 C11 C16 C15 -179.6(2)
N1 C8 C17 O4 -69.7(2)
C9 C8 C17 O4 29.6(3)
N1 C8 C17 C18 170.06(18)
C9 C8 C17 C18 -90.6(2)
O4 C17 C18 C33 144.22(17)
C8 C17 C18 C33 -94.7(2)
O4 C17 C18 C32 -87.3(2)
C8 C17 C18 C32 33.8(3)
O4 C17 C18 C19 23.5(2)
C8 C17 C18 C19 144.57(18)
C33 C18 C19 N2 124.31(19)
C32 C18 C19 N2 3.2(2)
C17 C18 C19 N2 -117.18(18)
C33 C18 C19 C27 -9.4(2)
C32 C18 C19 C27 -130.54(19)
C17 C18 C19 C27 109.1(2)
C33 C18 C19 C20 -120.06(19)
C32 C18 C19 C20 118.79(17)
C17 C18 C19 C20 -1.6(2)
N2 C19 C20 O5 -24.3(3)
C27 C19 C20 O5 100.9(2)
C18 C19 C20 O5 -139.07(18)
N2 C19 C20 O4 93.87(19)
C27 C19 C20 O4 -140.89(17)
C18 C19 C20 O4 -20.9(2)
N2 C19 C20 C21 -145.69(18)
C27 C19 C20 C21 -20.4(2)
C18 C19 C20 C21 99.57(19)
O5 C20 C21 C26 -106.8(2)
O4 C20 C21 C26 130.4(2)
C19 C20 C21 C26 14.8(2)
O5 C20 C21 C22 72.0(3)
O4 C20 C21 C22 -50.8(3)
C19 C20 C21 C22 -166.4(2)
C26 C21 C22 C23 1.0(4)
C20 C21 C22 C23 -177.8(2)
C21 C22 C23 C24 0.2(4)
C22 C23 C24 C25 -1.0(4)
C23 C24 C25 C26 0.6(4)
C22 C21 C26 C25 -1.3(4)
C20 C21 C26 C25 177.6(2)
C22 C21 C26 C27 178.8(2)
C20 C21 C26 C27 -2.2(3)
C24 C25 C26 C21 0.5(4)
C24 C25 C26 C27 -179.7(2)
C21 C26 C27 O6 167.0(2)
C25 C26 C27 O6 -12.8(4)
C21 C26 C27 C19 -11.7(3)
C25 C26 C27 C19 168.5(2)
N2 C19 C27 O6 -39.2(3)
C20 C19 C27 O6 -159.0(2)
C18 C19 C27 O6 90.2(3)
N2 C19 C27 C26 139.48(19)
C20 C19 C27 C26 19.6(2)
C18 C19 C27 C26 -91.2(2)
N2 C28 C29 C30 -34.4(3)
C28 C29 C30 C31 16.9(3)
C29 C30 C31 N2 7.0(3)
C29 C30 C31 C32 -107.5(2)
N2 C31 C32 C18 35.7(2)
C30 C31 C32 C18 150.7(2)
C33 C18 C32 C31 -144.90(19)
C17 C18 C32 C31 88.0(2)
C19 C18 C32 C31 -23.4(2)
C32 C18 C33 O7 -139.0(2)
C17 C18 C33 O7 -8.9(3)
C19 C18 C33 O7 105.8(3)
C32 C18 C33 O8 43.1(3)
C17 C18 C33 O8 173.25(19)
C19 C18 C33 O8 -72.1(2)
O2 C10 N1 C1 0.4(5)
C9 C10 N1 C1 177.1(2)
O2 C10 N1 C8 178.8(3)
C9 C10 N1 C8 -4.47(19)
C2 C1 N1 C10 -25.0(4)
C6 C1 N1 C10 156.0(3)
C2 C1 N1 C8 157.1(2)
C6 C1 N1 C8 -21.9(3)
C17 C8 N1 C10 123.5(2)
C9 C8 N1 C10 4.47(19)
C17 C8 N1 C1 -58.0(3)
C9 C8 N1 C1 -177.0(2)
C27 C19 N2 C31 151.62(19)
C20 C19 N2 C31 -92.2(2)
C18 C19 N2 C31 18.9(2)
C27 C19 N2 C28 33.0(3)
C20 C19 N2 C28 149.1(2)
C18 C19 N2 C28 -99.7(2)
C32 C31 N2 C19 -33.9(2)
C30 C31 N2 C19 -155.86(18)
C32 C31 N2 C28 93.8(2)
C30 C31 N2 C28 -28.1(2)
C29 C28 N2 C19 158.7(2)
C29 C28 N2 C31 39.0(3)
C5 C4 O1 C7 168.1(3)
C3 C4 O1 C7 -11.7(4)
C12 C11 O3 C9 140.2(2)
C16 C11 O3 C9 -40.7(3)
C10 C9 O3 C11 96.4(2)
C8 C9 O3 C11 -162.82(18)
O5 C20 O4 C17 157.98(16)
C21 C20 O4 C17 -77.3(2)
C19 C20 O4 C17 37.2(2)
C8 C17 O4 C20 -164.82(16)
C18 C17 O4 C20 -38.6(2)
O7 C33 O8 C34 -6.0(4)
C18 C33 O8 C34 171.9(2)
